data_4082722
loop_
_publ_author_name
'Loh, Claas'
'Seupel, Susanne'
'G\"orls, Helmar'
'Krieck, Sven'
'Westerhausen, Matthias'

_publ_section_title
;
 Structural Evidence of Strong Calcium&#x2212;\p Interactions to Aryl
 Substituents Stabilized by Coexistent Agostic Bonds to Alkyl Groups
;
_journal_issue 6
_journal_name_full Organometallics
_journal_page_first 1480
_journal_paper_doi 10.1021/om500135g
_journal_volume 33
_journal_year 2014
_chemical_formula_moiety 'C30 H47 Li N2 O3'
_chemical_formula_sum 'C30 H47 Li N2 O3'
_chemical_formula_weight 490.64
_space_group_IT_number 2
_symmetry_cell_setting triclinic
_symmetry_space_group_name_Hall '-P 1'
_symmetry_space_group_name_H-M 'P -1'
_atom_sites_solution_hydrogens geom
_atom_sites_solution_primary direct
_atom_sites_solution_secondary difmap
_audit_creation_method SHELXL-97
_cell_angle_alpha 64.265(1)
_cell_angle_beta 86.917(2)
_cell_angle_gamma 63.228(1)
_cell_formula_units_Z 4
_cell_length_a 14.7096(4)
_cell_length_b 15.7299(4)
_cell_length_c 16.0151(4)
_cell_measurement_reflns_used 27100
_cell_measurement_temperature 133(2)
_cell_measurement_theta_max 27.87
_cell_measurement_theta_min 1.43
_cell_volume 2933.53(14)
_computing_cell_refinement DENZO
_computing_data_collection COLLECT
_computing_data_reduction DENZO
_computing_molecular_graphics SHELXTL/PC
_computing_publication_material SHELXL-97
_computing_structure_refinement 'SHELXL-97 (Sheldrick, 2008)'
_computing_structure_solution 'SHELXS-97 (Sheldrick, 2008)'
_diffrn_ambient_temperature 133(2)
_diffrn_measured_fraction_theta_full 0.951
_diffrn_measured_fraction_theta_max 0.951
_diffrn_measurement_device_type KappaCCD
_diffrn_measurement_method 'phi- + omega-scan'
_diffrn_radiation_monochromator graphite
_diffrn_radiation_source 'fine-focus sealed tube'
_diffrn_radiation_type MoK\a
_diffrn_radiation_wavelength 0.71073
_diffrn_reflns_av_R_equivalents 0.0294
_diffrn_reflns_av_sigmaI/netI 0.0473
_diffrn_reflns_limit_h_max 19
_diffrn_reflns_limit_h_min -18
_diffrn_reflns_limit_k_max 20
_diffrn_reflns_limit_k_min -20
_diffrn_reflns_limit_l_max 19
_diffrn_reflns_limit_l_min -20
_diffrn_reflns_number 27100
_diffrn_reflns_theta_full 27.87
_diffrn_reflns_theta_max 27.87
_diffrn_reflns_theta_min 1.43
_exptl_absorpt_coefficient_mu 0.070
_exptl_absorpt_correction_type none
_exptl_crystal_colour colourless
_exptl_crystal_density_diffrn 1.111
_exptl_crystal_density_method 'not measured'
_exptl_crystal_description prism
_exptl_crystal_F_000 1072
_exptl_crystal_size_max 0.091
_exptl_crystal_size_mid 0.085
_exptl_crystal_size_min 0.067
_refine_diff_density_max 0.769
_refine_diff_density_min -0.401
_refine_diff_density_rms 0.051
_refine_ls_extinction_method none
_refine_ls_goodness_of_fit_ref 1.018
_refine_ls_hydrogen_treatment constr
_refine_ls_matrix_type full
_refine_ls_number_parameters 661
_refine_ls_number_reflns 13304
_refine_ls_number_restraints 0
_refine_ls_restrained_S_all 1.018
_refine_ls_R_factor_all 0.1174
_refine_ls_R_factor_gt 0.0792
_refine_ls_shift/su_max 0.000
_refine_ls_shift/su_mean 0.000
_refine_ls_structure_factor_coef Fsqd
_refine_ls_weighting_details 'calc w=1/[\s^2^(Fo^2^)+(0.0649P)^2^+3.4493P] where P=(Fo^2^+2Fc^2^)/3'
_refine_ls_weighting_scheme calc
_refine_ls_wR_factor_gt 0.1797
_refine_ls_wR_factor_ref 0.2061
_reflns_number_gt 8875
_reflns_number_total 13304
_reflns_threshold_expression >2sigma(I)
_cod_data_source_file om500135g_si_001.cif
_cod_data_source_block FO5325
_cod_original_cell_volume 2933.53(13)
_cod_database_code 4082722

loop_
_symmetry_equiv_pos_as_xyz
'x, y, z'
'-x, -y, -z'

loop_
_atom_site_label
_atom_site_type_symbol
_atom_site_fract_x
_atom_site_fract_y
_atom_site_fract_z
_atom_site_U_iso_or_equiv
_atom_site_adp_type
_atom_site_occupancy
_atom_site_symmetry_multiplicity
_atom_site_calc_flag
_atom_site_refinement_flags
_atom_site_disorder_assembly
_atom_site_disorder_group
Li1A Li 0.2471(3) 0.2793(3) -0.0946(3) 0.0335(9) Uani 1 1 d . B .
O1A O 0.25555(12) 0.12693(14) -0.00546(12) 0.0333(4) Uani 1 1 d . B .
O2A O 0.34544(12) 0.24547(13) -0.17697(11) 0.0302(4) Uani 1 1 d . . .
O3A O 0.11004(13) 0.34643(17) -0.16185(13) 0.0466(5) Uani 1 1 d . . .
N2A N 0.35251(13) 0.32832(13) 0.12134(11) 0.0200(3) Uani 1 1 d . . .
N1A N 0.29318(13) 0.27733(14) 0.02111(12) 0.0222(4) Uani 1 1 d . . .
C1A C 0.30497(15) 0.34426(16) 0.04443(13) 0.0197(4) Uani 1 1 d . B .
C2A C 0.24696(17) 0.46320(17) -0.03086(14) 0.0263(5) Uani 1 1 d . . .
C3A C 0.2691(2) 0.47527(19) -0.12840(16) 0.0403(6) Uani 1 1 d . B .
H3AA H 0.2379 0.5516 -0.1736 0.060 Uiso 1 1 calc R . .
H3AB H 0.2397 0.4404 -0.1478 0.060 Uiso 1 1 calc R . .
H3AC H 0.3441 0.4415 -0.1265 0.060 Uiso 1 1 calc R . .
C4A C 0.1309(2) 0.5019(3) -0.0330(3) 0.0753(12) Uani 1 1 d . B .
H4A1 H 0.1116 0.4571 -0.0475 0.113 Uiso 0.50 1 calc PR . .
H4A2 H 0.0925 0.5767 -0.0815 0.113 Uiso 0.50 1 calc PR . .
H4A3 H 0.1144 0.4968 0.0285 0.113 Uiso 0.50 1 calc PR . .
H4A4 H 0.1007 0.5633 -0.0195 0.113 Uiso 0.50 1 calc PR . .
H4A5 H 0.1198 0.4438 0.0145 0.113 Uiso 0.50 1 calc PR . .
H4A6 H 0.0979 0.5236 -0.0955 0.113 Uiso 0.50 1 calc PR . .
C5A C 0.2759(3) 0.5325(2) -0.00868(19) 0.0618(10) Uani 1 1 d . B .
H5AA H 0.2329 0.6079 -0.0541 0.093 Uiso 1 1 calc R . .
H5AB H 0.3490 0.5121 -0.0126 0.093 Uiso 1 1 calc R . .
H5AC H 0.2648 0.5226 0.0551 0.093 Uiso 1 1 calc R . .
C11A C 0.42373(15) 0.23023(16) 0.19322(13) 0.0184(4) Uani 1 1 d . . .
C12A C 0.52100(15) 0.16569(17) 0.17728(14) 0.0211(4) Uani 1 1 d . . .
C13A C 0.59093(16) 0.07072(18) 0.25331(16) 0.0265(5) Uani 1 1 d . . .
H13A H 0.6555 0.0265 0.2428 0.032 Uiso 1 1 calc R . .
C14A C 0.56900(17) 0.03896(18) 0.34372(16) 0.0281(5) Uani 1 1 d . . .
H14A H 0.6169 -0.0272 0.3942 0.034 Uiso 1 1 calc R . .
C15A C 0.47620(17) 0.10493(18) 0.35967(15) 0.0269(5) Uani 1 1 d . . .
H15A H 0.4620 0.0844 0.4220 0.032 Uiso 1 1 calc R . .
C16A C 0.40360(15) 0.20022(17) 0.28669(14) 0.0214(4) Uani 1 1 d . . .
C17A C 0.54778(16) 0.20323(18) 0.07930(15) 0.0252(4) Uani 1 1 d . . .
H17A H 0.4828 0.2392 0.0335 0.030 Uiso 1 1 calc R . .
C18A C 0.5821(2) 0.2872(2) 0.05999(19) 0.0444(7) Uani 1 1 d . . .
H18A H 0.5301 0.3440 0.0733 0.067 Uiso 1 1 calc R . .
H18B H 0.5895 0.3182 -0.0062 0.067 Uiso 1 1 calc R . .
H18C H 0.6486 0.2535 0.1004 0.067 Uiso 1 1 calc R . .
C19A C 0.62818(18) 0.1140(2) 0.05955(17) 0.0356(6) Uani 1 1 d . . .
H19A H 0.6049 0.0611 0.0710 0.053 Uiso 1 1 calc R . .
H19B H 0.6942 0.0790 0.1011 0.053 Uiso 1 1 calc R . .
H19C H 0.6372 0.1443 -0.0062 0.053 Uiso 1 1 calc R . .
C20A C 0.30100(16) 0.27148(18) 0.30360(15) 0.0263(5) Uani 1 1 d . . .
H20A H 0.2854 0.3475 0.2627 0.032 Uiso 1 1 calc R . .
C21A C 0.21333(18) 0.2579(2) 0.27413(19) 0.0397(6) Uani 1 1 d . . .
H21A H 0.2058 0.2799 0.2064 0.060 Uiso 1 1 calc R . .
H21B H 0.1486 0.3025 0.2881 0.060 Uiso 1 1 calc R . .
H21C H 0.2293 0.1825 0.3090 0.060 Uiso 1 1 calc R . .
C22A C 0.3016(2) 0.2542(2) 0.40556(17) 0.0412(6) Uani 1 1 d . . .
H22A H 0.3637 0.2522 0.4277 0.062 Uiso 1 1 calc R . .
H22B H 0.3017 0.1862 0.4457 0.062 Uiso 1 1 calc R . .
H22C H 0.2399 0.3132 0.4084 0.062 Uiso 1 1 calc R . .
C6A C 0.32958(16) 0.16711(17) 0.09495(15) 0.0247(4) Uani 1 1 d . B .
H6A H 0.3279 0.1653 0.1576 0.030 Uiso 1 1 calc R . .
H6B H 0.4018 0.1214 0.0924 0.030 Uiso 1 1 calc R . .
C7A C 0.26206(16) 0.12585(18) 0.08088(15) 0.0261(5) Uani 1 1 d . . .
C8A C 0.20097(19) 0.0891(2) 0.13176(19) 0.0374(6) Uani 1 1 d . B .
H8A H 0.1913 0.0803 0.1936 0.045 Uiso 1 1 calc R . .
C9A C 0.1529(2) 0.0657(3) 0.0753(2) 0.0490(7) Uani 1 1 d . . .
H9A H 0.1051 0.0384 0.0926 0.059 Uiso 1 1 calc R B .
C10A C 0.1874(2) 0.0894(2) -0.0058(2) 0.0465(7) Uani 1 1 d . B .
H10A H 0.1679 0.0815 -0.0565 0.056 Uiso 1 1 calc R . .
C23A C 0.44603(19) 0.2343(2) -0.1606(2) 0.0432(6) Uani 1 1 d . . .
H23A H 0.4605 0.2270 -0.0975 0.052 Uiso 1 1 calc R . .
H23B H 0.4510 0.2975 -0.2087 0.052 Uiso 1 1 calc R . .
C24A C 0.5197(2) 0.1360(3) -0.1670(3) 0.0643(10) Uani 1 1 d . . .
H24A H 0.5374 0.0710 -0.1064 0.077 Uiso 1 1 calc R . .
H24B H 0.5841 0.1385 -0.1856 0.077 Uiso 1 1 calc R . .
C25A C 0.4600(2) 0.1380(2) -0.2430(2) 0.0425(6) Uani 1 1 d . . .
H25A H 0.4656 0.1845 -0.3068 0.051 Uiso 1 1 calc R . .
H25B H 0.4845 0.0650 -0.2360 0.051 Uiso 1 1 calc R . .
C26A C 0.3508(2) 0.1840(2) -0.22471(18) 0.0366(6) Uani 1 1 d . . .
H26A H 0.3008 0.2307 -0.2847 0.044 Uiso 1 1 calc R . .
H26B H 0.3344 0.1257 -0.1848 0.044 Uiso 1 1 calc R . .
C27A C 0.0801(2) 0.3580(3) -0.2511(2) 0.0524(8) Uani 1 1 d . B .
H27A H 0.0900 0.2890 -0.2453 0.063 Uiso 1 1 calc R . .
H27B H 0.1212 0.3831 -0.2973 0.063 Uiso 1 1 calc R . .
C28A C -0.0345(2) 0.4416(2) -0.28113(19) 0.0460(7) Uani 1 1 d . . .
H28A H -0.0437 0.5137 -0.3253 0.055 Uiso 1 1 calc R B .
H28B H -0.0739 0.4224 -0.3115 0.055 Uiso 1 1 calc R . .
C29A C -0.0689(2) 0.4382(3) -0.1890(2) 0.0559(8) Uani 1 1 d . B .
H29A H -0.1212 0.5101 -0.1980 0.067 Uiso 0.50 1 calc PR A 1
H29B H -0.0975 0.3877 -0.1608 0.067 Uiso 0.50 1 calc PR A 1
H29X H -0.0852 0.5057 -0.1875 0.067 Uiso 0.50 1 calc PR A 2
H29Y H -0.1313 0.4285 -0.1818 0.067 Uiso 0.50 1 calc PR A 2
C30A C 0.0238(5) 0.4019(6) -0.1337(5) 0.0621(17) Uiso 0.50 1 d P B 1
H30A H 0.0265 0.4645 -0.1354 0.074 Uiso 0.50 1 calc PR B 1
H30B H 0.0243 0.3553 -0.0676 0.074 Uiso 0.50 1 calc PR B 1
C30C C 0.0187(3) 0.3457(3) -0.1124(3) 0.0174(7) Uiso 0.50 1 d P B 2
H30C H 0.0163 0.2780 -0.0930 0.021 Uiso 0.50 1 calc PR B 2
H30D H 0.0201 0.3577 -0.0567 0.021 Uiso 0.50 1 calc PR B 2
Li1B Li 0.7510(3) 0.2894(3) 0.3978(3) 0.0300(8) Uani 1 1 d . . .
O1B O 0.75048(12) 0.13901(13) 0.48553(11) 0.0311(4) Uani 1 1 d . . .
O2B O 0.85096(11) 0.24914(12) 0.31933(11) 0.0274(3) Uani 1 1 d . . .
O3B O 0.61435(12) 0.36118(15) 0.32591(12) 0.0387(4) Uani 1 1 d . . .
N2B N 0.85417(13) 0.32914(13) 0.62143(11) 0.0198(3) Uani 1 1 d . . .
N1B N 0.79446(13) 0.28357(14) 0.51684(12) 0.0214(4) Uani 1 1 d . . .
C1B C 0.80865(15) 0.34743(16) 0.54239(13) 0.0200(4) Uani 1 1 d . . .
C2B C 0.75471(17) 0.46711(17) 0.46817(14) 0.0256(4) Uani 1 1 d . . .
C3B C 0.7577(2) 0.48183(19) 0.36824(16) 0.0417(6) Uani 1 1 d . . .
H3BA H 0.7318 0.5580 0.3245 0.063 Uiso 1 1 calc R . .
H3BB H 0.7143 0.4562 0.3534 0.063 Uiso 1 1 calc R . .
H3BC H 0.8291 0.4408 0.3623 0.063 Uiso 1 1 calc R . .
C4B C 0.6423(2) 0.5159(2) 0.4809(2) 0.0721(12) Uani 1 1 d . . .
H4BA H 0.6056 0.5918 0.4345 0.108 Uiso 1 1 calc R . .
H4BB H 0.6396 0.5096 0.5445 0.108 Uiso 1 1 calc R . .
H4BC H 0.6093 0.4777 0.4720 0.108 Uiso 1 1 calc R . .
C5B C 0.8028(3) 0.5278(2) 0.4831(2) 0.0670(11) Uani 1 1 d . . .
H5BA H 0.7647 0.6039 0.4373 0.101 Uiso 1 1 calc R . .
H5BB H 0.8751 0.4986 0.4745 0.101 Uiso 1 1 calc R . .
H5BC H 0.7997 0.5204 0.5470 0.101 Uiso 1 1 calc R . .
C11B C 0.92285(15) 0.23080(16) 0.69434(14) 0.0192(4) Uani 1 1 d . . .
C12B C 1.01977(15) 0.16280(17) 0.68057(14) 0.0217(4) Uani 1 1 d . . .
C13B C 1.08752(16) 0.06781(17) 0.75799(15) 0.0249(4) Uani 1 1 d . . .
H13B H 1.1517 0.0213 0.7489 0.030 Uiso 1 1 calc R . .
C14B C 1.06366(17) 0.03949(18) 0.84775(15) 0.0272(5) Uani 1 1 d . . .
H14B H 1.1101 -0.0265 0.8992 0.033 Uiso 1 1 calc R . .
C15B C 0.97146(16) 0.10829(17) 0.86188(14) 0.0243(4) Uani 1 1 d . . .
H15B H 0.9563 0.0900 0.9238 0.029 Uiso 1 1 calc R . .
C16B C 0.90069(15) 0.20350(16) 0.78733(14) 0.0198(4) Uani 1 1 d . . .
C17B C 1.05002(16) 0.19757(18) 0.58381(15) 0.0263(5) Uani 1 1 d . . .
H17B H 0.9855 0.2374 0.5364 0.032 Uiso 1 1 calc R . .
C18B C 1.0908(2) 0.2762(2) 0.5679(2) 0.0467(7) Uani 1 1 d . . .
H18D H 1.0413 0.3336 0.5818 0.070 Uiso 1 1 calc R . .
H18E H 1.0998 0.3071 0.5022 0.070 Uiso 1 1 calc R . .
H18F H 1.1575 0.2383 0.6095 0.070 Uiso 1 1 calc R . .
C19B C 1.12685(18) 0.1060(2) 0.56503(17) 0.0359(6) Uani 1 1 d . . .
H19D H 1.0989 0.0571 0.5743 0.054 Uiso 1 1 calc R . .
H19E H 1.1924 0.0668 0.6086 0.054 Uiso 1 1 calc R . .
H19F H 1.1387 0.1349 0.5001 0.054 Uiso 1 1 calc R . .
C20B C 0.79842(16) 0.27863(18) 0.80149(14) 0.0243(4) Uani 1 1 d . . .
H20B H 0.7861 0.3535 0.7604 0.029 Uiso 1 1 calc R . .
C21B C 0.79711(19) 0.2634(2) 0.90289(16) 0.0352(5) Uani 1 1 d . . .
H21D H 0.8596 0.2600 0.9260 0.053 Uiso 1 1 calc R . .
H21E H 0.7949 0.1966 0.9432 0.053 Uiso 1 1 calc R . .
H21F H 0.7359 0.3240 0.9041 0.053 Uiso 1 1 calc R . .
C22B C 0.70860(17) 0.2693(2) 0.76978(18) 0.0355(5) Uani 1 1 d . . .
H22D H 0.7018 0.2918 0.7020 0.053 Uiso 1 1 calc R . .
H22E H 0.6444 0.3154 0.7832 0.053 Uiso 1 1 calc R . .
H22F H 0.7220 0.1947 0.8038 0.053 Uiso 1 1 calc R . .
C6B C 0.82527(16) 0.17390(17) 0.59038(15) 0.0243(4) Uani 1 1 d . . .
H6C H 0.8218 0.1722 0.6530 0.029 Uiso 1 1 calc R . .
H6D H 0.8973 0.1253 0.5902 0.029 Uiso 1 1 calc R . .
C7B C 0.75475(16) 0.13803(18) 0.57213(15) 0.0255(4) Uani 1 1 d . . .
C8B C 0.68890(19) 0.1066(2) 0.61892(18) 0.0366(6) Uani 1 1 d . . .
H8B H 0.6766 0.0990 0.6800 0.044 Uiso 1 1 calc R . .
C9B C 0.6402(2) 0.0862(2) 0.5599(2) 0.0455(7) Uani 1 1 d . . .
H9B H 0.5900 0.0621 0.5747 0.055 Uiso 1 1 calc R . .
C10B C 0.6785(2) 0.1074(2) 0.4808(2) 0.0415(6) Uani 1 1 d . . .
H10B H 0.6590 0.1016 0.4287 0.050 Uiso 1 1 calc R . .
C23B C 0.95236(18) 0.2350(2) 0.33737(19) 0.0361(6) Uani 1 1 d . . .
H23C H 0.9651 0.2315 0.3991 0.043 Uiso 1 1 calc R . .
H23D H 0.9610 0.2948 0.2877 0.043 Uiso 1 1 calc R . .
C24B C 1.0249(2) 0.1305(2) 0.3371(2) 0.0496(7) Uani 1 1 d . . .
H24C H 1.0363 0.0684 0.3982 0.060 Uiso 1 1 calc R . .
H24D H 1.0924 0.1268 0.3224 0.060 Uiso 1 1 calc R . .
C25B C 0.96582(19) 0.1351(2) 0.25883(19) 0.0394(6) Uani 1 1 d . . .
H25C H 0.9756 0.1792 0.1961 0.047 Uiso 1 1 calc R . .
H25D H 0.9875 0.0624 0.2663 0.047 Uiso 1 1 calc R . .
C26B C 0.85502(18) 0.1870(2) 0.27249(17) 0.0327(5) Uani 1 1 d . . .
H26C H 0.8076 0.2341 0.2110 0.039 Uiso 1 1 calc R . .
H26D H 0.8347 0.1317 0.3116 0.039 Uiso 1 1 calc R . .
C27B C 0.58364(18) 0.3592(2) 0.24269(17) 0.0338(5) Uani 1 1 d . . .
H27C H 0.5977 0.2861 0.2570 0.041 Uiso 1 1 calc R . .
H27D H 0.6211 0.3832 0.1920 0.041 Uiso 1 1 calc R . .
C28B C 0.46886(19) 0.4359(2) 0.21420(18) 0.0385(6) Uani 1 1 d . . .
H28C H 0.4550 0.5106 0.1735 0.046 Uiso 1 1 calc R . .
H28D H 0.4333 0.4158 0.1810 0.046 Uiso 1 1 calc R . .
C29B C 0.4363(2) 0.4219(3) 0.3081(2) 0.0509(7) Uani 1 1 d . . .
H29C H 0.3733 0.4871 0.3012 0.061 Uiso 1 1 calc R . .
H29D H 0.4225 0.3600 0.3371 0.061 Uiso 1 1 calc R . .
C30B C 0.5247(2) 0.4031(3) 0.3647(2) 0.0566(9) Uani 1 1 d . . .
H30E H 0.5136 0.4710 0.3625 0.068 Uiso 1 1 calc R . .
H30F H 0.5334 0.3513 0.4312 0.068 Uiso 1 1 calc R . .

loop_
_atom_site_aniso_label
_atom_site_aniso_U_11
_atom_site_aniso_U_22
_atom_site_aniso_U_33
_atom_site_aniso_U_23
_atom_site_aniso_U_13
_atom_site_aniso_U_12
Li1A 0.0270(19) 0.040(2) 0.031(2) -0.0211(18) -0.0032(16) -0.0084(18)
O1A 0.0350(9) 0.0467(10) 0.0389(9) -0.0293(8) 0.0103(7) -0.0267(8)
O2A 0.0293(8) 0.0334(9) 0.0327(9) -0.0203(7) 0.0038(7) -0.0136(7)
O3A 0.0248(9) 0.0708(14) 0.0452(11) -0.0404(10) -0.0031(8) -0.0093(9)
N2A 0.0210(8) 0.0202(9) 0.0171(8) -0.0068(7) 0.0013(6) -0.0100(7)
N1A 0.0214(8) 0.0212(9) 0.0231(9) -0.0101(7) -0.0013(7) -0.0090(7)
C1A 0.0200(9) 0.0188(10) 0.0168(9) -0.0062(8) 0.0025(7) -0.0082(8)
C2A 0.0317(11) 0.0208(11) 0.0182(10) -0.0074(8) -0.0009(8) -0.0072(9)
C3A 0.0721(19) 0.0258(12) 0.0214(11) -0.0081(10) 0.0100(11) -0.0250(13)
C4A 0.0352(16) 0.0370(17) 0.077(2) 0.0079(16) 0.0146(15) 0.0093(13)
C5A 0.119(3) 0.0231(13) 0.0307(14) -0.0040(11) -0.0211(16) -0.0282(16)
C11A 0.0209(9) 0.0199(10) 0.0173(9) -0.0069(8) -0.0001(7) -0.0132(8)
C12A 0.0208(10) 0.0254(11) 0.0215(10) -0.0108(9) 0.0018(8) -0.0141(9)
C13A 0.0207(10) 0.0263(11) 0.0338(12) -0.0140(10) -0.0021(9) -0.0112(9)
C14A 0.0261(11) 0.0234(11) 0.0279(11) -0.0046(9) -0.0075(9) -0.0120(9)
C15A 0.0317(11) 0.0298(12) 0.0193(10) -0.0045(9) -0.0020(8) -0.0204(10)
C16A 0.0208(10) 0.0253(11) 0.0210(10) -0.0084(8) 0.0018(8) -0.0152(9)
C17A 0.0226(10) 0.0307(12) 0.0243(11) -0.0145(9) 0.0049(8) -0.0127(9)
C18A 0.0625(18) 0.0593(18) 0.0428(15) -0.0325(14) 0.0321(13) -0.0470(16)
C19A 0.0251(11) 0.0444(15) 0.0355(13) -0.0244(12) 0.0043(10) -0.0091(11)
C20A 0.0266(11) 0.0326(12) 0.0220(10) -0.0111(9) 0.0072(8) -0.0176(10)
C21A 0.0263(12) 0.0493(16) 0.0491(15) -0.0227(13) 0.0102(11) -0.0226(12)
C22A 0.0418(14) 0.0529(17) 0.0281(13) -0.0178(12) 0.0155(11) -0.0235(13)
C6A 0.0231(10) 0.0236(11) 0.0293(11) -0.0117(9) 0.0000(8) -0.0124(9)
C7A 0.0256(11) 0.0280(11) 0.0312(12) -0.0178(10) 0.0043(9) -0.0137(9)
C8A 0.0376(13) 0.0461(15) 0.0458(15) -0.0270(13) 0.0154(11) -0.0283(12)
C9A 0.0412(15) 0.065(2) 0.073(2) -0.0439(17) 0.0209(14) -0.0405(15)
C10A 0.0418(15) 0.0667(19) 0.0654(19) -0.0468(16) 0.0114(13) -0.0369(15)
C23A 0.0309(13) 0.0543(17) 0.0554(17) -0.0386(15) 0.0048(12) -0.0157(12)
C24A 0.0356(15) 0.076(2) 0.104(3) -0.071(2) 0.0070(16) -0.0151(16)
C25A 0.0452(15) 0.0438(16) 0.0539(16) -0.0345(14) 0.0158(13) -0.0224(13)
C26A 0.0426(14) 0.0409(14) 0.0396(14) -0.0263(12) 0.0087(11) -0.0228(12)
C27A 0.0381(15) 0.076(2) 0.0406(16) -0.0291(15) 0.0004(12) -0.0226(15)
C28A 0.0361(14) 0.0523(17) 0.0379(14) -0.0121(13) -0.0082(11) -0.0187(13)
C29A 0.0342(15) 0.071(2) 0.0474(17) -0.0174(16) 0.0036(12) -0.0222(15)
Li1B 0.0244(18) 0.034(2) 0.030(2) -0.0187(17) -0.0002(15) -0.0077(16)
O1B 0.0366(9) 0.0417(10) 0.0337(9) -0.0240(8) 0.0100(7) -0.0271(8)
O2B 0.0257(8) 0.0294(8) 0.0309(8) -0.0182(7) 0.0055(6) -0.0119(7)
O3B 0.0233(8) 0.0563(12) 0.0395(10) -0.0333(9) -0.0010(7) -0.0096(8)
N2B 0.0239(9) 0.0203(9) 0.0172(8) -0.0078(7) 0.0014(7) -0.0125(7)
N1B 0.0220(8) 0.0206(9) 0.0205(8) -0.0083(7) 0.0000(7) -0.0101(7)
C1B 0.0199(9) 0.0211(10) 0.0183(9) -0.0098(8) 0.0036(7) -0.0086(8)
C2B 0.0341(12) 0.0178(10) 0.0185(10) -0.0069(8) 0.0010(8) -0.0084(9)
C3B 0.0722(19) 0.0241(12) 0.0208(12) -0.0074(10) 0.0043(12) -0.0190(13)
C4B 0.0519(19) 0.0322(16) 0.065(2) 0.0030(15) 0.0221(16) 0.0066(14)
C5B 0.124(3) 0.0326(15) 0.0375(16) 0.0024(12) -0.0284(17) -0.0452(19)
C11B 0.0202(9) 0.0200(10) 0.0204(10) -0.0083(8) 0.0002(7) -0.0123(8)
C12B 0.0220(10) 0.0262(11) 0.0223(10) -0.0119(9) 0.0028(8) -0.0147(9)
C13B 0.0189(10) 0.0246(11) 0.0299(11) -0.0126(9) -0.0022(8) -0.0087(9)
C14B 0.0261(11) 0.0259(11) 0.0248(11) -0.0063(9) -0.0051(8) -0.0127(9)
C15B 0.0266(11) 0.0272(11) 0.0194(10) -0.0064(9) 0.0005(8) -0.0167(9)
C16B 0.0196(9) 0.0224(10) 0.0203(10) -0.0086(8) 0.0020(7) -0.0131(8)
C17B 0.0234(10) 0.0335(12) 0.0259(11) -0.0158(10) 0.0063(8) -0.0146(10)
C18B 0.0613(18) 0.0667(19) 0.0467(16) -0.0361(15) 0.0331(14) -0.0502(17)
C19B 0.0254(11) 0.0434(15) 0.0357(13) -0.0231(12) 0.0055(10) -0.0094(11)
C20B 0.0212(10) 0.0281(11) 0.0233(10) -0.0108(9) 0.0050(8) -0.0127(9)
C21B 0.0330(12) 0.0447(15) 0.0267(12) -0.0157(11) 0.0121(10) -0.0189(11)
C22B 0.0234(11) 0.0449(15) 0.0407(14) -0.0198(12) 0.0055(10) -0.0178(11)
C6B 0.0256(11) 0.0224(11) 0.0255(11) -0.0092(9) -0.0004(8) -0.0130(9)
C7B 0.0249(10) 0.0276(11) 0.0295(11) -0.0158(9) 0.0045(9) -0.0140(9)
C8B 0.0404(14) 0.0459(15) 0.0397(14) -0.0245(12) 0.0137(11) -0.0290(12)
C9B 0.0449(15) 0.0614(19) 0.0584(17) -0.0340(15) 0.0158(13) -0.0415(15)
C10B 0.0447(15) 0.0576(17) 0.0528(16) -0.0368(14) 0.0113(12) -0.0372(14)
C23B 0.0270(12) 0.0424(14) 0.0484(15) -0.0299(12) 0.0051(10) -0.0150(11)
C24B 0.0301(13) 0.0552(18) 0.075(2) -0.0476(17) 0.0058(13) -0.0119(13)
C25B 0.0388(14) 0.0426(15) 0.0514(16) -0.0333(13) 0.0159(12) -0.0204(12)
C26B 0.0350(12) 0.0355(13) 0.0375(13) -0.0238(11) 0.0067(10) -0.0179(11)
C27B 0.0307(12) 0.0426(14) 0.0311(12) -0.0215(11) 0.0005(10) -0.0149(11)
C28B 0.0329(13) 0.0364(14) 0.0387(14) -0.0144(11) -0.0069(10) -0.0118(11)
C29B 0.0280(13) 0.070(2) 0.0553(18) -0.0313(16) 0.0083(12) -0.0218(14)
C30B 0.0281(13) 0.086(2) 0.0528(18) -0.0461(18) 0.0057(12) -0.0104(15)

loop_
_atom_type_symbol
_atom_type_description
_atom_type_scat_dispersion_real
_atom_type_scat_dispersion_imag
_atom_type_scat_source
C C 0.0033 0.0016 'International Tables Vol C Tables 4.2.6.8 and 6.1.1.4'
H H 0.0000 0.0000 'International Tables Vol C Tables 4.2.6.8 and 6.1.1.4'
Li Li -0.0003 0.0001 'International Tables Vol C Tables 4.2.6.8 and 6.1.1.4'
N N 0.0061 0.0033 'International Tables Vol C Tables 4.2.6.8 and 6.1.1.4'
O O 0.0106 0.0060 'International Tables Vol C Tables 4.2.6.8 and 6.1.1.4'

loop_
_geom_angle_atom_site_label_1
_geom_angle_atom_site_label_2
_geom_angle_atom_site_label_3
_geom_angle
O3A Li1A O2A 108.37(19)
O3A Li1A N1A 129.4(2)
O2A Li1A N1A 120.0(2)
O3A Li1A O1A 96.6(2)
O2A Li1A O1A 102.06(19)
N1A Li1A O1A 87.51(17)
O3A Li1A C7A 108.1(2)
O2A Li1A C7A 121.52(19)
N1A Li1A C7A 58.59(12)
O1A Li1A C7A 29.95(8)
O3A Li1A C6A 132.7(2)
O2A Li1A C6A 115.15(17)
N1A Li1A C6A 30.82(9)
O1A Li1A C6A 57.59(11)
C7A Li1A C6A 31.26(7)
C10A O1A C7A 106.49(19)
C10A O1A Li1A 130.1(2)
C7A O1A Li1A 99.50(16)
C23A O2A C26A 109.06(17)
C23A O2A Li1A 119.30(18)
C26A O2A Li1A 125.75(18)
C30A O3A C27A 108.7(3)
C30A O3A C30C 33.1(3)
C27A O3A C30C 103.2(2)
C30A O3A Li1A 122.9(3)
C27A O3A Li1A 128.0(2)
C30C O3A Li1A 122.6(2)
C1A N2A C11A 126.70(17)
C1A N1A C6A 117.06(16)
C1A N1A Li1A 137.68(19)
C6A N1A Li1A 105.05(18)
N2A C1A N1A 131.90(19)
N2A C1A C2A 114.18(17)
N1A C1A C2A 113.83(17)
C5A C2A C3A 109.1(2)
C5A C2A C4A 109.1(3)
C3A C2A C4A 107.9(2)
C5A C2A C1A 111.69(18)
C3A C2A C1A 110.96(18)
C4A C2A C1A 107.99(19)
C2A C3A H3AA 109.5
C2A C3A H3AB 109.5
H3AA C3A H3AB 109.5
C2A C3A H3AC 109.5
H3AA C3A H3AC 109.5
H3AB C3A H3AC 109.5
C2A C4A H4A1 109.5
C2A C4A H4A2 109.5
H4A1 C4A H4A2 109.5
C2A C4A H4A3 109.5
H4A1 C4A H4A3 109.5
H4A2 C4A H4A3 109.5
C2A C4A H4A4 109.5
H4A1 C4A H4A4 141.1
H4A2 C4A H4A4 56.3
H4A3 C4A H4A4 56.3
C2A C4A H4A5 109.5
H4A1 C4A H4A5 56.3
H4A2 C4A H4A5 141.1
H4A3 C4A H4A5 56.3
H4A4 C4A H4A5 109.5
C2A C4A H4A6 109.5
H4A1 C4A H4A6 56.3
H4A2 C4A H4A6 56.3
H4A3 C4A H4A6 141.1
H4A4 C4A H4A6 109.5
H4A5 C4A H4A6 109.5
C2A C5A H5AA 109.5
C2A C5A H5AB 109.5
H5AA C5A H5AB 109.5
C2A C5A H5AC 109.5
H5AA C5A H5AC 109.5
H5AB C5A H5AC 109.5
N2A C11A C16A 118.81(18)
N2A C11A C12A 121.61(17)
C16A C11A C12A 119.17(18)
C13A C12A C11A 118.75(18)
C13A C12A C17A 121.64(19)
C11A C12A C17A 119.58(18)
C14A C13A C12A 121.9(2)
C14A C13A H13A 119.1
C12A C13A H13A 119.1
C13A C14A C15A 119.1(2)
C13A C14A H14A 120.4
C15A C14A H14A 120.4
C14A C15A C16A 121.5(2)
C14A C15A H15A 119.3
C16A C15A H15A 119.3
C15A C16A C11A 119.42(19)
C15A C16A C20A 121.63(19)
C11A C16A C20A 118.91(18)
C12A C17A C19A 114.74(19)
C12A C17A C18A 110.32(17)
C19A C17A C18A 110.08(19)
C12A C17A H17A 107.1
C19A C17A H17A 107.1
C18A C17A H17A 107.1
C17A C18A H18A 109.5
C17A C18A H18B 109.5
H18A C18A H18B 109.5
C17A C18A H18C 109.5
H18A C18A H18C 109.5
H18B C18A H18C 109.5
C17A C19A H19A 109.5
C17A C19A H19B 109.5
H19A C19A H19B 109.5
C17A C19A H19C 109.5
H19A C19A H19C 109.5
H19B C19A H19C 109.5
C16A C20A C21A 111.19(19)
C16A C20A C22A 113.89(19)
C21A C20A C22A 109.37(19)
C16A C20A H20A 107.4
C21A C20A H20A 107.4
C22A C20A H20A 107.4
C20A C21A H21A 109.5
C20A C21A H21B 109.5
H21A C21A H21B 109.5
C20A C21A H21C 109.5
H21A C21A H21C 109.5
H21B C21A H21C 109.5
C20A C22A H22A 109.5
C20A C22A H22B 109.5
H22A C22A H22B 109.5
C20A C22A H22C 109.5
H22A C22A H22C 109.5
H22B C22A H22C 109.5
N1A C6A C7A 109.21(17)
N1A C6A Li1A 44.13(12)
C7A C6A Li1A 73.38(15)
N1A C6A H6A 109.8
C7A C6A H6A 109.8
Li1A C6A H6A 148.3
N1A C6A H6B 109.8
C7A C6A H6B 109.8
Li1A C6A H6B 99.5
H6A C6A H6B 108.3
C8A C7A O1A 109.52(19)
C8A C7A C6A 135.0(2)
O1A C7A C6A 115.43(18)
C8A C7A Li1A 138.19(19)
O1A C7A Li1A 50.54(13)
C6A C7A Li1A 75.36(15)
C7A C8A C9A 106.8(2)
C7A C8A H8A 126.6
C9A C8A H8A 126.6
C10A C9A C8A 107.2(2)
C10A C9A H9A 126.4
C8A C9A H9A 126.4
C9A C10A O1A 109.9(2)
C9A C10A H10A 125.0
O1A C10A H10A 125.0
O2A C23A C24A 105.6(2)
O2A C23A H23A 110.6
C24A C23A H23A 110.6
O2A C23A H23B 110.6
C24A C23A H23B 110.6
H23A C23A H23B 108.8
C23A C24A C25A 102.9(2)
C23A C24A H24A 111.2
C25A C24A H24A 111.2
C23A C24A H24B 111.2
C25A C24A H24B 111.2
H24A C24A H24B 109.1
C26A C25A C24A 102.1(2)
C26A C25A H25A 111.3
C24A C25A H25A 111.3
C26A C25A H25B 111.3
C24A C25A H25B 111.3
H25A C25A H25B 109.2
O2A C26A C25A 106.51(19)
O2A C26A H26A 110.4
C25A C26A H26A 110.4
O2A C26A H26B 110.4
C25A C26A H26B 110.4
H26A C26A H26B 108.6
O3A C27A C28A 104.7(2)
O3A C27A H27A 110.8
C28A C27A H27A 110.8
O3A C27A H27B 110.8
C28A C27A H27B 110.8
H27A C27A H27B 108.9
C29A C28A C27A 103.6(2)
C29A C28A H28A 111.0
C27A C28A H28A 111.0
C29A C28A H28B 111.0
C27A C28A H28B 111.0
H28A C28A H28B 109.0
C30A C29A C30C 33.5(3)
C30A C29A C28A 102.1(4)
C30C C29A C28A 106.7(3)
C30A C29A H29A 111.4
C30C C29A H29A 133.8
C28A C29A H29A 111.4
C30A C29A H29B 111.4
C30C C29A H29B 79.2
C28A C29A H29B 111.4
H29A C29A H29B 109.2
C30A C29A H29X 81.8
C30C C29A H29X 110.4
C28A C29A H29X 110.4
H29A C29A H29X 31.0
H29B C29A H29X 131.8
C30A C29A H29Y 138.8
C30C C29A H29Y 110.4
C28A C29A H29Y 110.4
H29A C29A H29Y 79.9
H29B C29A H29Y 33.0
H29X C29A H29Y 108.6
O3A C30A C29A 113.7(5)
O3A C30A H30A 108.8
C29A C30A H30A 108.8
O3A C30A H30B 108.8
C29A C30A H30B 108.8
H30A C30A H30B 107.7
C29A C30C O3A 100.4(3)
C29A C30C H30C 111.7
O3A C30C H30C 111.7
C29A C30C H30D 111.7
O3A C30C H30D 111.7
H30C C30C H30D 109.5
O3B Li1B O2B 107.97(19)
O3B Li1B N1B 129.4(2)
O2B Li1B N1B 121.1(2)
O3B Li1B O1B 95.74(18)
O2B Li1B O1B 101.32(18)
N1B Li1B O1B 86.78(16)
O3B Li1B C7B 107.28(18)
O2B Li1B C7B 121.00(18)
N1B Li1B C7B 58.06(12)
O1B Li1B C7B 29.73(8)
O3B Li1B C6B 131.95(19)
O2B Li1B C6B 115.38(17)
N1B Li1B C6B 30.61(9)
O1B Li1B C6B 57.11(11)
C7B Li1B C6B 30.97(7)
C10B O1B C7B 106.74(18)
C10B O1B Li1B 129.66(19)
C7B O1B Li1B 99.37(16)
C23B O2B C26B 109.21(16)
C23B O2B Li1B 119.25(17)
C26B O2B Li1B 126.01(17)
C30B O3B C27B 109.17(18)
C30B O3B Li1B 120.57(18)
C27B O3B Li1B 128.56(18)
C1B N2B C11B 127.65(17)
C1B N1B C6B 116.83(17)
C1B N1B Li1B 137.31(19)
C6B N1B Li1B 105.62(17)
N2B C1B N1B 132.01(19)
N2B C1B C2B 113.72(17)
N1B C1B C2B 114.09(17)
C5B C2B C3B 108.7(2)
C5B C2B C4B 107.8(3)
C3B C2B C4B 108.9(2)
C5B C2B C1B 111.46(19)
C3B C2B C1B 112.44(17)
C4B C2B C1B 107.39(19)
C2B C3B H3BA 109.5
C2B C3B H3BB 109.5
H3BA C3B H3BB 109.5
C2B C3B H3BC 109.5
H3BA C3B H3BC 109.5
H3BB C3B H3BC 109.5
C2B C4B H4BA 109.5
C2B C4B H4BB 109.5
H4BA C4B H4BB 109.5
C2B C4B H4BC 109.5
H4BA C4B H4BC 109.5
H4BB C4B H4BC 109.5
C2B C5B H5BA 109.5
C2B C5B H5BB 109.5
H5BA C5B H5BB 109.5
C2B C5B H5BC 109.5
H5BA C5B H5BC 109.5
H5BB C5B H5BC 109.5
N2B C11B C12B 121.81(18)
N2B C11B C16B 118.67(18)
C12B C11B C16B 119.11(18)
C13B C12B C11B 118.82(18)
C13B C12B C17B 121.36(19)
C11B C12B C17B 119.72(18)
C14B C13B C12B 121.7(2)
C14B C13B H13B 119.1
C12B C13B H13B 119.1
C13B C14B C15B 119.4(2)
C13B C14B H14B 120.3
C15B C14B H14B 120.3
C14B C15B C16B 121.35(19)
C14B C15B H15B 119.3
C16B C15B H15B 119.3
C15B C16B C11B 119.44(19)
C15B C16B C20B 121.92(18)
C11B C16B C20B 118.62(17)
C12B C17B C19B 114.73(19)
C12B C17B C18B 109.79(18)
C19B C17B C18B 110.50(19)
C12B C17B H17B 107.2
C19B C17B H17B 107.2
C18B C17B H17B 107.2
C17B C18B H18D 109.5
C17B C18B H18E 109.5
H18D C18B H18E 109.5
C17B C18B H18F 109.5
H18D C18B H18F 109.5
H18E C18B H18F 109.5
C17B C19B H19D 109.5
C17B C19B H19E 109.5
H19D C19B H19E 109.5
C17B C19B H19F 109.5
H19D C19B H19F 109.5
H19E C19B H19F 109.5
C16B C20B C22B 111.36(18)
C16B C20B C21B 113.89(18)
C22B C20B C21B 109.57(18)
C16B C20B H20B 107.2
C22B C20B H20B 107.2
C21B C20B H20B 107.2
C20B C21B H21D 109.5
C20B C21B H21E 109.5
H21D C21B H21E 109.5
C20B C21B H21F 109.5
H21D C21B H21F 109.5
H21E C21B H21F 109.5
C20B C22B H22D 109.5
C20B C22B H22E 109.5
H22D C22B H22E 109.5
C20B C22B H22F 109.5
H22D C22B H22F 109.5
H22E C22B H22F 109.5
N1B C6B C7B 109.03(17)
N1B C6B Li1B 43.77(12)
C7B C6B Li1B 73.67(14)
N1B C6B H6C 109.9
C7B C6B H6C 109.9
Li1B C6B H6C 148.2
N1B C6B H6D 109.9
C7B C6B H6D 109.9
Li1B C6B H6D 99.4
H6C C6B H6D 108.3
C8B C7B O1B 109.17(19)
C8B C7B C6B 135.1(2)
O1B C7B C6B 115.68(18)
C8B C7B Li1B 137.91(19)
O1B C7B Li1B 50.90(13)
C6B C7B Li1B 75.36(14)
C7B C8B C9B 107.1(2)
C7B C8B H8B 126.4
C9B C8B H8B 126.4
C10B C9B C8B 107.1(2)
C10B C9B H9B 126.4
C8B C9B H9B 126.4
C9B C10B O1B 109.8(2)
C9B C10B H10B 125.1
O1B C10B H10B 125.1
O2B C23B C24B 104.88(19)
O2B C23B H23C 110.8
C24B C23B H23C 110.8
O2B C23B H23D 110.8
C24B C23B H23D 110.8
H23C C23B H23D 108.8
C23B C24B C25B 101.6(2)
C23B C24B H24C 111.4
C25B C24B H24C 111.4
C23B C24B H24D 111.4
C25B C24B H24D 111.4
H24C C24B H24D 109.3
C26B C25B C24B 102.32(19)
C26B C25B H25C 111.3
C24B C25B H25C 111.3
C26B C25B H25D 111.3
C24B C25B H25D 111.3
H25C C25B H25D 109.2
O2B C26B C25B 106.22(18)
O2B C26B H26C 110.5
C25B C26B H26C 110.5
O2B C26B H26D 110.5
C25B C26B H26D 110.5
H26C C26B H26D 108.7
O3B C27B C28B 104.60(18)
O3B C27B H27C 110.8
C28B C27B H27C 110.8
O3B C27B H27D 110.8
C28B C27B H27D 110.8
H27C C27B H27D 108.9
C29B C28B C27B 101.9(2)
C29B C28B H28C 111.4
C27B C28B H28C 111.4
C29B C28B H28D 111.4
C27B C28B H28D 111.4
H28C C28B H28D 109.2
C30B C29B C28B 104.3(2)
C30B C29B H29C 110.9
C28B C29B H29C 110.9
C30B C29B H29D 110.9
C28B C29B H29D 110.9
H29C C29B H29D 108.9
O3B C30B C29B 107.3(2)
O3B C30B H30E 110.2
C29B C30B H30E 110.2
O3B C30B H30F 110.2
C29B C30B H30F 110.2
H30E C30B H30F 108.5

loop_
_geom_bond_atom_site_label_1
_geom_bond_atom_site_label_2
_geom_bond_distance
Li1A O3A 1.916(4)
Li1A O2A 1.956(4)
Li1A N1A 1.989(4)
Li1A O1A 2.139(5)
Li1A C7A 2.733(5)
Li1A C6A 2.759(4)
O1A C10A 1.376(3)
O1A C7A 1.383(3)
O2A C23A 1.434(3)
O2A C26A 1.447(3)
O3A C30A 1.363(7)
O3A C27A 1.428(3)
O3A C30C 1.525(4)
N2A C1A 1.317(2)
N2A C11A 1.391(2)
N1A C1A 1.338(3)
N1A C6A 1.464(3)
C1A C2A 1.548(3)
C2A C5A 1.506(3)
C2A C3A 1.525(3)
C2A C4A 1.528(4)
C3A H3AA 0.9800
C3A H3AB 0.9800
C3A H3AC 0.9800
C4A H4A1 0.9800
C4A H4A2 0.9800
C4A H4A3 0.9800
C4A H4A4 0.9800
C4A H4A5 0.9800
C4A H4A6 0.9800
C5A H5AA 0.9800
C5A H5AB 0.9800
C5A H5AC 0.9800
C11A C16A 1.420(3)
C11A C12A 1.421(3)
C12A C13A 1.394(3)
C12A C17A 1.518(3)
C13A C14A 1.384(3)
C13A H13A 0.9500
C14A C15A 1.387(3)
C14A H14A 0.9500
C15A C16A 1.387(3)
C15A H15A 0.9500
C16A C20A 1.518(3)
C17A C19A 1.523(3)
C17A C18A 1.525(3)
C17A H17A 1.0000
C18A H18A 0.9800
C18A H18B 0.9800
C18A H18C 0.9800
C19A H19A 0.9800
C19A H19B 0.9800
C19A H19C 0.9800
C20A C21A 1.527(3)
C20A C22A 1.534(3)
C20A H20A 1.0000
C21A H21A 0.9800
C21A H21B 0.9800
C21A H21C 0.9800
C22A H22A 0.9800
C22A H22B 0.9800
C22A H22C 0.9800
C6A C7A 1.480(3)
C6A H6A 0.9900
C6A H6B 0.9900
C7A C8A 1.336(3)
C8A C9A 1.431(3)
C8A H8A 0.9500
C9A C10A 1.327(4)
C9A H9A 0.9500
C10A H10A 0.9500
C23A C24A 1.481(4)
C23A H23A 0.9900
C23A H23B 0.9900
C24A C25A 1.520(4)
C24A H24A 0.9900
C24A H24B 0.9900
C25A C26A 1.509(3)
C25A H25A 0.9900
C25A H25B 0.9900
C26A H26A 0.9900
C26A H26B 0.9900
C27A C28A 1.532(4)
C27A H27A 0.9900
C27A H27B 0.9900
C28A C29A 1.519(4)
C28A H28A 0.9900
C28A H28B 0.9900
C29A C30A 1.401(7)
C29A C30C 1.488(5)
C29A H29A 0.9900
C29A H29B 0.9900
C29A H29X 0.9900
C29A H29Y 0.9900
C30A H30A 0.9900
C30A H30B 0.9900
C30C H30C 0.9900
C30C H30D 0.9900
Li1B O3B 1.927(4)
Li1B O2B 1.948(4)
Li1B N1B 1.995(4)
Li1B O1B 2.167(4)
Li1B C7B 2.755(5)
Li1B C6B 2.778(4)
O1B C10B 1.375(3)
O1B C7B 1.385(3)
O2B C23B 1.432(3)
O2B C26B 1.449(3)
O3B C30B 1.430(3)
O3B C27B 1.447(3)
N2B C1B 1.317(2)
N2B C11B 1.388(3)
N1B C1B 1.332(2)
N1B C6B 1.469(3)
C1B C2B 1.549(3)
C2B C5B 1.515(3)
C2B C3B 1.515(3)
C2B C4B 1.524(4)
C3B H3BA 0.9800
C3B H3BB 0.9800
C3B H3BC 0.9800
C4B H4BA 0.9800
C4B H4BB 0.9800
C4B H4BC 0.9800
C5B H5BA 0.9800
C5B H5BB 0.9800
C5B H5BC 0.9800
C11B C12B 1.422(3)
C11B C16B 1.424(3)
C12B C13B 1.395(3)
C12B C17B 1.519(3)
C13B C14B 1.385(3)
C13B H13B 0.9500
C14B C15B 1.385(3)
C14B H14B 0.9500
C15B C16B 1.389(3)
C15B H15B 0.9500
C16B C20B 1.518(3)
C17B C19B 1.522(3)
C17B C18B 1.527(3)
C17B H17B 1.0000
C18B H18D 0.9800
C18B H18E 0.9800
C18B H18F 0.9800
C19B H19D 0.9800
C19B H19E 0.9800
C19B H19F 0.9800
C20B C22B 1.529(3)
C20B C21B 1.536(3)
C20B H20B 1.0000
C21B H21D 0.9800
C21B H21E 0.9800
C21B H21F 0.9800
C22B H22D 0.9800
C22B H22E 0.9800
C22B H22F 0.9800
C6B C7B 1.477(3)
C6B H6C 0.9900
C6B H6D 0.9900
C7B C8B 1.333(3)
C8B C9B 1.431(3)
C8B H8B 0.9500
C9B C10B 1.326(4)
C9B H9B 0.9500
C10B H10B 0.9500
C23B C24B 1.507(3)
C23B H23C 0.9900
C23B H23D 0.9900
C24B C25B 1.520(4)
C24B H24C 0.9900
C24B H24D 0.9900
C25B C26B 1.513(3)
C25B H25C 0.9900
C25B H25D 0.9900
C26B H26C 0.9900
C26B H26D 0.9900
C27B C28B 1.511(3)
C27B H27C 0.9900
C27B H27D 0.9900
C28B C29B 1.506(4)
C28B H28C 0.9900
C28B H28D 0.9900
C29B C30B 1.466(4)
C29B H29C 0.9900
C29B H29D 0.9900
C30B H30E 0.9900
C30B H30F 0.9900
